data_7057233
loop_
_publ_author_name
'Dutta, Basudeb'
'Dey, Arka'
'Naskar, Kaushik'
'Ahmed, Faruk'
'Purkait, Rakesh'
'Islam, Sakhiul'
'Ghosh, Soumen'
'Sinha, Chittaranjan'
'Ray, Partha Pratim'
'Mir, Mohammad Hedayetullah'

_publ_section_title
;
 Cu(ii)-Based binuclear compound for the application of photosensitive
 electronic devices
;
_journal_issue 11
_journal_name_full 'New Journal of Chemistry'
_journal_page_first 8629
_journal_paper_doi 10.1039/C8NJ00313K
_journal_volume 42
_journal_year 2018
_chemical_formula_sum 'C40 H42 Cl2 Cu2 N6 O16'
_chemical_formula_weight 1060.77
_space_group_crystal_system triclinic
_space_group_IT_number 2
_space_group_name_Hall '-P 1'
_space_group_name_H-M_alt 'P -1'
_symmetry_space_group_name_Hall '-P 1'
_symmetry_space_group_name_H-M 'P -1'
_atom_sites_solution_hydrogens geom
_audit_creation_method SHELXL-2016/4
_audit_update_record
;
2017-05-15 deposited with the CCDC.
2018-04-02 downloaded from the CCDC.
;
_cell_angle_alpha 101.860(4)
_cell_angle_beta 96.035(5)
_cell_angle_gamma 105.536(4)
_cell_formula_units_Z 1
_cell_length_a 8.3736(8)
_cell_length_b 10.9069(9)
_cell_length_c 14.1280(14)
_cell_measurement_reflns_used 9827
_cell_measurement_temperature 273(2)
_cell_measurement_theta_max 28.31
_cell_measurement_theta_min 2.56
_cell_volume 1198.9(2)
_computing_structure_refinement 'SHELXL-2016/4 (Sheldrick, 2016)'
_computing_structure_solution 'SHELXT 2014/4 (Sheldrick, 2014)'
_diffrn_ambient_temperature 273(2)
_diffrn_measured_fraction_theta_full 1.000
_diffrn_measured_fraction_theta_max 0.999
_diffrn_measurement_device_type 'Bruker APEX-II CCD'
_diffrn_measurement_method '\f and \w scans'
_diffrn_radiation_type MoK\a
_diffrn_radiation_wavelength 0.71073
_diffrn_reflns_av_R_equivalents 0.1383
_diffrn_reflns_av_unetI/netI 0.0608
_diffrn_reflns_Laue_measured_fraction_full 1.000
_diffrn_reflns_Laue_measured_fraction_max 0.999
_diffrn_reflns_limit_h_max 11
_diffrn_reflns_limit_h_min -11
_diffrn_reflns_limit_k_max 14
_diffrn_reflns_limit_k_min -14
_diffrn_reflns_limit_l_max 18
_diffrn_reflns_limit_l_min -18
_diffrn_reflns_number 33320
_diffrn_reflns_point_group_measured_fraction_full 1.000
_diffrn_reflns_point_group_measured_fraction_max 0.999
_diffrn_reflns_theta_full 25.242
_diffrn_reflns_theta_max 28.316
_diffrn_reflns_theta_min 2.184
_exptl_absorpt_coefficient_mu 1.071
_exptl_crystal_colour green
_exptl_crystal_density_diffrn 1.469
_exptl_crystal_description block
_exptl_crystal_F_000 544
_exptl_crystal_size_max 0.62
_exptl_crystal_size_mid 0.51
_exptl_crystal_size_min 0.47
_refine_diff_density_max 0.742
_refine_diff_density_min -0.765
_refine_diff_density_rms 0.094
_refine_ls_extinction_coef 0.018(2)
_refine_ls_extinction_expression Fc^*^=kFc[1+0.001xFc^2^\l^3^/sin(2\q)]^-1/4^
_refine_ls_extinction_method 'SHELXL-2016/4 (Sheldrick 2016)'
_refine_ls_goodness_of_fit_ref 1.059
_refine_ls_hydrogen_treatment constr
_refine_ls_matrix_type full
_refine_ls_number_parameters 299
_refine_ls_number_reflns 5960
_refine_ls_number_restraints 0
_refine_ls_restrained_S_all 1.059
_refine_ls_R_factor_all 0.0600
_refine_ls_R_factor_gt 0.0523
_refine_ls_shift/su_max 0.000
_refine_ls_shift/su_mean 0.000
_refine_ls_structure_factor_coef Fsqd
_refine_ls_weighting_details 'w=1/[\s^2^(Fo^2^)+(0.0747P)^2^+1.1443P] where P=(Fo^2^+2Fc^2^)/3'
_refine_ls_weighting_scheme calc
_refine_ls_wR_factor_gt 0.1471
_refine_ls_wR_factor_ref 0.1580
_reflns_Friedel_coverage 0.000
_reflns_number_gt 5233
_reflns_number_total 5960
_reflns_threshold_expression 'I > 2\s(I)'
_cod_data_source_file c8nj00313k2.cif
_cod_data_source_block shelx
_cod_depositor_comments 'Adding full bibliography for 7057233.cif.'
_cod_original_cell_volume 1198.94(19)
_cod_database_code 7057233
_shelx_shelxl_version_number 2016/4
_shelx_space_group_comment
;
The symmetry employed for this shelxl refinement is uniquely defined
by the following loop, which should always be used as a source of
symmetry information in preference to the above space-group names.
They are only intended as comments.
;

loop_
_space_group_symop_operation_xyz
'x, y, z'
'-x, -y, -z'

loop_
_atom_site_label
_atom_site_type_symbol
_atom_site_fract_x
_atom_site_fract_y
_atom_site_fract_z
_atom_site_U_iso_or_equiv
_atom_site_adp_type
_atom_site_occupancy
_atom_site_site_symmetry_order
_atom_site_calc_flag
_atom_site_refinement_flags_posn
_atom_site_refinement_flags_adp
CU1 Cu 0.43528(3) 0.30956(3) 0.82256(2) 0.02847(13) Uani 1 1 d . .
CL1 Cl 0.26211(14) 0.75866(9) 0.73527(9) 0.0682(3) Uani 1 1 d . .
O1 O 0.6554(2) 0.38860(19) 0.91489(13) 0.0332(4) Uani 1 1 d . .
O1W O 0.3742(3) 0.5084(2) 0.88755(15) 0.0446(5) Uani 1 1 d . .
N2 N 0.2103(3) 0.2272(2) 0.73100(15) 0.0297(4) Uani 1 1 d . .
N1 N 0.3381(3) 0.2301(2) 0.92785(15) 0.0290(4) Uani 1 1 d . .
N3 N 0.5418(3) 0.3883(2) 0.71909(16) 0.0319(4) Uani 1 1 d . .
O2 O 0.8154(3) 0.2674(3) 0.8550(2) 0.0770(10) Uani 1 1 d . .
C15 C 0.7021(4) 0.4959(4) 0.5779(3) 0.0487(7) Uani 1 1 d . .
C4 C 0.3605(4) 0.1133(3) 1.0512(2) 0.0459(7) Uani 1 1 d . .
H4 H 0.420412 0.068499 1.082807 0.055 Uiso 1 1 calc R U
C7 C 0.1449(4) 0.0966(3) 0.7036(2) 0.0388(6) Uani 1 1 d . .
H7 H 0.203656 0.045285 0.728017 0.047 Uiso 1 1 calc R U
C3 C 0.2121(4) 0.1282(3) 1.0800(2) 0.0406(6) Uani 1 1 d . .
C9 C -0.0978(4) 0.1080(3) 0.6046(2) 0.0442(7) Uani 1 1 d . .
C8 C -0.0054(4) 0.0351(3) 0.6411(2) 0.0442(7) Uani 1 1 d . .
H8 H -0.045215 -0.056024 0.623237 0.053 Uiso 1 1 calc R U
C19 C 0.7926(3) 0.3627(3) 0.9085(2) 0.0373(6) Uani 1 1 d . .
C5 C 0.4190(4) 0.1644(3) 0.9761(2) 0.0394(6) Uani 1 1 d . .
H5 H 0.518701 0.153025 0.957968 0.047 Uiso 1 1 calc R U
C1 C 0.1956(3) 0.2454(3) 0.9558(2) 0.0379(6) Uani 1 1 d . .
H1 H 0.137637 0.290403 0.922966 0.045 Uiso 1 1 calc R U
C2 C 0.1310(4) 0.1975(3) 1.0306(2) 0.0447(7) Uani 1 1 d . .
H2 H 0.032379 0.211768 1.048277 0.054 Uiso 1 1 calc R U
C10 C -0.0297(4) 0.2434(3) 0.6333(2) 0.0483(7) Uani 1 1 d . .
H10 H -0.086671 0.296823 0.610482 0.058 Uiso 1 1 calc R U
C11 C 0.1231(4) 0.2986(3) 0.6959(2) 0.0408(6) Uani 1 1 d . .
H11 H 0.166779 0.389585 0.714275 0.049 Uiso 1 1 calc R U
C14 C 0.7221(6) 0.5676(4) 0.6731(3) 0.0624(10) Uani 1 1 d . .
H14 H 0.791699 0.653740 0.691806 0.075 Uiso 1 1 calc R U
C16 C 0.6017(4) 0.3686(4) 0.5559(2) 0.0482(7) Uani 1 1 d . .
H16 H 0.585469 0.315899 0.492779 0.058 Uiso 1 1 calc R U
C6 C 0.1472(6) 0.0733(4) 1.1626(3) 0.0623(10) Uani 1 1 d . .
H6A H 0.221337 0.028911 1.186750 0.093 Uiso 1 1 calc R U
H6B H 0.141974 0.143548 1.214589 0.093 Uiso 1 1 calc R U
H6C H 0.036751 0.012504 1.139112 0.093 Uiso 1 1 calc R U
C17 C 0.5245(4) 0.3182(3) 0.6273(2) 0.0408(6) Uani 1 1 d . .
H17 H 0.457274 0.231293 0.610561 0.049 Uiso 1 1 calc R U
C18 C 0.7886(6) 0.5562(5) 0.5039(3) 0.0735(12) Uani 1 1 d . .
H18A H 0.852376 0.645716 0.534034 0.110 Uiso 1 1 calc R U
H18B H 0.862655 0.508095 0.479821 0.110 Uiso 1 1 calc R U
H18C H 0.706094 0.553585 0.450273 0.110 Uiso 1 1 calc R U
C12 C -0.2650(5) 0.0450(5) 0.5374(3) 0.0689(12) Uani 1 1 d . .
H12A H -0.308750 0.111892 0.520370 0.103 Uiso 1 1 calc R U
H12B H -0.250563 -0.010783 0.478936 0.103 Uiso 1 1 calc R U
H12C H -0.342326 -0.006327 0.570194 0.103 Uiso 1 1 calc R U
C13 C 0.6400(5) 0.5127(3) 0.7410(2) 0.0516(8) Uani 1 1 d . .
H13 H 0.653437 0.564117 0.804254 0.062 Uiso 1 1 calc R U
O3 O 0.2642(8) 0.8533(6) 0.8165(4) 0.156(2) Uani 1 1 d . .
O6 O 0.1363(7) 0.7540(6) 0.6598(4) 0.148(2) Uani 1 1 d . .
O4 O 0.2564(11) 0.6415(5) 0.7488(5) 0.195(4) Uani 1 1 d . .
O5 O 0.4167(8) 0.8080(8) 0.7067(5) 0.175(3) Uani 1 1 d . .
O2W O 0.5240(3) 0.1065(3) 0.7460(2) 0.0567(6) Uani 1 1 d . .
C20 C 0.9403(3) 0.4614(3) 0.9740(2) 0.0387(6) Uani 1 1 d . .

loop_
_atom_site_aniso_label
_atom_site_aniso_U_11
_atom_site_aniso_U_22
_atom_site_aniso_U_33
_atom_site_aniso_U_23
_atom_site_aniso_U_13
_atom_site_aniso_U_12
CU1 0.01946(19) 0.03678(19) 0.02574(18) 0.00817(12) -0.00150(11) 0.00429(13)
CL1 0.0661(6) 0.0499(5) 0.0799(7) 0.0129(4) -0.0152(5) 0.0157(4)
O1 0.0186(8) 0.0453(10) 0.0298(8) 0.0018(7) -0.0017(7) 0.0076(7)
O1W 0.0564(13) 0.0429(10) 0.0375(10) 0.0062(8) 0.0089(9) 0.0223(10)
N2 0.0242(10) 0.0350(10) 0.0270(9) 0.0093(8) -0.0002(8) 0.0048(8)
N1 0.0240(10) 0.0320(9) 0.0312(10) 0.0094(8) -0.0008(8) 0.0097(8)
N3 0.0272(10) 0.0352(10) 0.0303(10) 0.0073(8) 0.0021(8) 0.0058(8)
O2 0.0399(13) 0.0706(17) 0.096(2) -0.0328(16) -0.0111(13) 0.0236(13)
C15 0.0385(16) 0.069(2) 0.0490(17) 0.0309(15) 0.0136(13) 0.0187(15)
C4 0.0538(19) 0.0492(16) 0.0470(16) 0.0249(13) 0.0077(14) 0.0258(14)
C7 0.0371(15) 0.0369(13) 0.0400(14) 0.0104(11) 0.0007(11) 0.0087(11)
C3 0.0489(17) 0.0375(13) 0.0344(13) 0.0129(11) 0.0087(12) 0.0074(12)
C9 0.0254(13) 0.0665(19) 0.0289(12) -0.0001(12) -0.0009(10) 0.0050(13)
C8 0.0370(15) 0.0413(14) 0.0416(15) 0.0005(12) 0.0029(12) -0.0007(12)
C19 0.0222(12) 0.0454(14) 0.0381(13) 0.0012(11) -0.0014(10) 0.0091(10)
C5 0.0373(15) 0.0467(14) 0.0422(14) 0.0167(12) 0.0063(11) 0.0212(12)
C1 0.0275(13) 0.0498(15) 0.0436(14) 0.0200(12) 0.0069(11) 0.0168(11)
C2 0.0366(15) 0.0566(17) 0.0479(16) 0.0203(14) 0.0140(13) 0.0172(13)
C10 0.0343(15) 0.0614(19) 0.0510(17) 0.0195(15) -0.0048(13) 0.0175(14)
C11 0.0348(14) 0.0405(13) 0.0451(15) 0.0133(12) -0.0064(12) 0.0105(11)
C14 0.064(2) 0.0498(18) 0.065(2) 0.0169(16) 0.0200(19) -0.0035(17)
C16 0.0501(18) 0.0653(19) 0.0321(13) 0.0135(13) 0.0097(13) 0.0196(15)
C6 0.083(3) 0.062(2) 0.0514(19) 0.0299(17) 0.0246(19) 0.019(2)
C17 0.0411(15) 0.0446(14) 0.0320(13) 0.0066(11) 0.0028(11) 0.0082(12)
C18 0.065(3) 0.107(3) 0.069(3) 0.054(3) 0.030(2) 0.028(2)
C12 0.0351(18) 0.094(3) 0.052(2) -0.009(2) -0.0111(15) 0.0026(18)
C13 0.060(2) 0.0409(15) 0.0437(16) 0.0052(12) 0.0155(15) -0.0015(14)
O3 0.156(5) 0.149(4) 0.140(4) -0.042(4) -0.033(4) 0.086(4)
O6 0.124(4) 0.146(4) 0.149(4) 0.052(4) -0.064(3) 0.020(3)
O4 0.331(10) 0.077(3) 0.163(5) 0.053(3) -0.054(6) 0.056(4)
O5 0.110(4) 0.222(7) 0.155(5) 0.000(5) 0.029(4) 0.017(4)
O2W 0.0452(13) 0.0559(13) 0.0678(16) 0.0151(12) 0.0016(12) 0.0159(11)
C20 0.0220(11) 0.0481(14) 0.0431(14) 0.0029(11) 0.0002(10) 0.0136(10)

loop_
_atom_type_symbol
_atom_type_description
_atom_type_scat_dispersion_real
_atom_type_scat_dispersion_imag
_atom_type_scat_source
C C 0.0033 0.0016 'International Tables Vol C Tables 4.2.6.8 and 6.1.1.4'
H H 0.0000 0.0000 'International Tables Vol C Tables 4.2.6.8 and 6.1.1.4'
N N 0.0061 0.0033 'International Tables Vol C Tables 4.2.6.8 and 6.1.1.4'
O O 0.0106 0.0060 'International Tables Vol C Tables 4.2.6.8 and 6.1.1.4'
Cl Cl 0.1484 0.1585 'International Tables Vol C Tables 4.2.6.8 and 6.1.1.4'
Cu Cu 0.3201 1.2651 'International Tables Vol C Tables 4.2.6.8 and 6.1.1.4'

loop_
_geom_angle_atom_site_label_1
_geom_angle_atom_site_label_2
_geom_angle_atom_site_label_3
_geom_angle
_geom_angle_site_symmetry_1
O1 CU1 N1 88.55(8) .
O1 CU1 N3 89.48(9) .
N1 CU1 N3 177.65(8) .
O1 CU1 N2 178.79(8) .
N1 CU1 N2 90.26(9) .
N3 CU1 N2 91.72(9) .
O1 CU1 O1W 86.15(8) .
N1 CU1 O1W 91.02(8) .
N3 CU1 O1W 90.12(8) .
N2 CU1 O1W 94.06(9) .
O4 CL1 O3 116.8(4) .
O4 CL1 O5 106.7(6) .
O3 CL1 O5 103.3(4) .
O4 CL1 O6 112.6(4) .
O3 CL1 O6 109.3(4) .
O5 CL1 O6 107.1(4) .
C19 O1 CU1 128.68(17) .
C11 N2 C7 117.5(2) .
C11 N2 CU1 122.45(19) .
C7 N2 CU1 120.02(19) .
C1 N1 C5 117.4(2) .
C1 N1 CU1 121.75(18) .
C5 N1 CU1 120.76(19) .
C17 N3 C13 117.0(3) .
C17 N3 CU1 122.00(19) .
C13 N3 CU1 120.9(2) .
C16 C15 C14 116.8(3) .
C16 C15 C18 122.6(4) .
C14 C15 C18 120.6(4) .
C5 C4 C3 120.2(3) .
N2 C7 C8 122.8(3) .
C2 C3 C4 116.7(3) .
C2 C3 C6 122.6(3) .
C4 C3 C6 120.7(3) .
C8 C9 C10 116.7(3) .
C8 C9 C12 122.2(3) .
C10 C9 C12 121.0(3) .
C7 C8 C9 120.4(3) .
O2 C19 O1 127.6(3) .
O2 C19 C20 118.0(3) .
O1 C19 C20 114.3(2) .
N1 C5 C4 122.6(3) .
N1 C1 C2 122.8(3) .
C1 C2 C3 120.2(3) .
C11 C10 C9 119.8(3) .
N2 C11 C10 122.8(3) .
C15 C14 C13 120.6(3) .
C15 C16 C17 120.1(3) .
N3 C17 C16 123.1(3) .
N3 C13 C14 122.4(3) .
C20 C20 C19 178.7(4) 2_767

loop_
_geom_bond_atom_site_label_1
_geom_bond_atom_site_label_2
_geom_bond_distance
_geom_bond_site_symmetry_2
CU1 O1 2.0056(17) .
CU1 N1 2.008(2) .
CU1 N3 2.013(2) .
CU1 N2 2.033(2) .
CU1 O1W 2.384(2) .
CL1 O4 1.320(4) .
CL1 O3 1.372(5) .
CL1 O5 1.397(6) .
CL1 O6 1.401(4) .
O1 C19 1.263(3) .
N2 C11 1.332(3) .
N2 C7 1.338(3) .
N1 C1 1.337(3) .
N1 C5 1.342(3) .
N3 C17 1.335(3) .
N3 C13 1.338(4) .
O2 C19 1.225(4) .
C15 C16 1.368(5) .
C15 C14 1.378(5) .
C15 C18 1.497(5) .
C4 C5 1.371(4) .
C4 C3 1.386(5) .
C7 C8 1.372(4) .
C3 C2 1.383(4) .
C3 C6 1.504(4) .
C9 C8 1.383(5) .
C9 C10 1.387(5) .
C9 C12 1.507(4) .
C19 C20 1.476(4) .
C1 C2 1.371(4) .
C10 C11 1.383(4) .
C14 C13 1.380(5) .
C16 C17 1.384(4) .
C20 C20 1.179(6) 2_767

loop_
_geom_torsion_atom_site_label_1
_geom_torsion_atom_site_label_2
_geom_torsion_atom_site_label_3
_geom_torsion_atom_site_label_4
_geom_torsion
C11 N2 C7 C8 0.6(4)
CU1 N2 C7 C8 -179.2(2)
C5 C4 C3 C2 -0.9(5)
C5 C4 C3 C6 -179.6(3)
N2 C7 C8 C9 -1.1(5)
C10 C9 C8 C7 0.9(5)
C12 C9 C8 C7 -178.8(3)
CU1 O1 C19 O2 -14.9(5)
CU1 O1 C19 C20 164.7(2)
C1 N1 C5 C4 0.3(4)
CU1 N1 C5 C4 177.3(2)
C3 C4 C5 N1 0.1(5)
C5 N1 C1 C2 0.2(4)
CU1 N1 C1 C2 -176.8(2)
N1 C1 C2 C3 -1.1(5)
C4 C3 C2 C1 1.4(5)
C6 C3 C2 C1 -179.9(3)
C8 C9 C10 C11 -0.4(5)
C12 C9 C10 C11 179.3(3)
C7 N2 C11 C10 -0.1(5)
CU1 N2 C11 C10 179.8(2)
C9 C10 C11 N2 0.0(5)
C16 C15 C14 C13 -1.7(6)
C18 C15 C14 C13 178.8(4)
C14 C15 C16 C17 0.8(5)
C18 C15 C16 C17 -179.8(3)
C13 N3 C17 C16 -0.4(5)
CU1 N3 C17 C16 -177.4(2)
C15 C16 C17 N3 0.3(5)
C17 N3 C13 C14 -0.6(5)
CU1 N3 C13 C14 176.4(3)
C15 C14 C13 N3 1.7(7)
